data_2005960
loop_
_publ_author_name
'Lindeman, S. V.'
'Shchegolikhina, O. I.'
'Molodtsova, Y. A.'
'Zhdanov, A. A.'

_publ_section_title
;Hexakis(dimethylformamide)bis(hexaphenylcyclohexasiloxanehexaolato)hexacopper(II)
 Dimethylformamide Solvate
;
_journal_issue 3
_journal_name_full 'Acta Crystallographica Section C'
_journal_page_first 305
_journal_page_last 309
_journal_paper_doi 10.1107/S0108270196010761
_journal_volume 53
_journal_year 1997
_chemical_formula_iupac '[Cu6 (C3 H7 N O)6 {(C6 H5)6 O12 Si6}] , 4C3 H7 N O'
_chemical_formula_moiety
;
[(Ph~6~Si~6~O~12~)~2~Cu~6~(Me~2~NCHO)~6~] 4(Me~2~NCHO)
;
_chemical_formula_sum 'C102 H130 Cu6 N10 O34 Si12'
_chemical_formula_weight 2758.48
_chemical_name_common
;
hexacopper(II) bis(hexaphenylsiloxanolate) dimethylformamide solvate
;
_chemical_name_systematic
;
bis(hexa-\m-oxo-cis-2,4,6,8,10,12-hexaphenylsiloxan-2,4,6,8,10,12-olato)-
hexa(dimethylformamido-O)hexacopper(II) dimethylformamide solvate,
;
_space_group_IT_number 14
_symmetry_cell_setting monoclinic
_symmetry_space_group_name_Hall '-P 2yn'
_symmetry_space_group_name_H-M 'P 1 21/n 1'
_audit_creation_method SHELXL
_cell_angle_alpha 90.00
_cell_angle_beta 109.31
_cell_angle_gamma 90.00
_cell_formula_units_Z 2
_cell_length_a 17.750(8)
_cell_length_b 18.382(10)
_cell_length_c 20.129(10)
_cell_measurement_reflns_used 24
_cell_measurement_temperature 153(2)
_cell_measurement_theta_max 9.5
_cell_measurement_theta_min 8.1
_cell_volume 6198(5)
_computing_structure_refinement 'SHELXL93 (Sheldrick, 1993)'
_computing_structure_solution 'SHELXS86 (Sheldrick, 1990)'
_diffrn_ambient_temperature 153(2)
_diffrn_measurement_device 'Siemens P3/PC'
_diffrn_measurement_method \w/2\q
_diffrn_radiation_monochromator graphite
_diffrn_radiation_source 'sealed tube'
_diffrn_radiation_type MoK\a
_diffrn_radiation_wavelength 0.71073
_diffrn_reflns_av_R_equivalents 0.0689
_diffrn_reflns_av_sigmaI/netI 0.1306
_diffrn_reflns_limit_h_max 19
_diffrn_reflns_limit_h_min -20
_diffrn_reflns_limit_k_max 21
_diffrn_reflns_limit_k_min 0
_diffrn_reflns_limit_l_max 23
_diffrn_reflns_limit_l_min -15
_diffrn_reflns_number 10103
_diffrn_reflns_theta_max 24.05
_diffrn_reflns_theta_min 2.14
_diffrn_standards_decay_% 3.6
_diffrn_standards_interval_count 98
_diffrn_standards_number 2
_exptl_absorpt_coefficient_mu 1.205
_exptl_absorpt_correction_type none
_exptl_crystal_colour blue
_exptl_crystal_density_diffrn 1.478
_exptl_crystal_description prism
_exptl_crystal_F_000 2852
_exptl_crystal_size_max 0.8
_exptl_crystal_size_mid 0.4
_exptl_crystal_size_min 0.3
_refine_diff_density_max 0.548
_refine_diff_density_min -0.473
_refine_ls_extinction_method none
_refine_ls_goodness_of_fit_all 1.042
_refine_ls_goodness_of_fit_obs 1.175
_refine_ls_hydrogen_treatment 'H atoms refined as riding'
_refine_ls_matrix_type full
_refine_ls_number_parameters 749
_refine_ls_number_reflns 9763
_refine_ls_number_restraints 0
_refine_ls_restrained_S_all 1.058
_refine_ls_restrained_S_obs 1.175
_refine_ls_R_factor_all 0.1454
_refine_ls_R_factor_obs 0.0545
_refine_ls_shift/esd_max -0.406
_refine_ls_shift/esd_mean 0.038
_refine_ls_structure_factor_coef Fsqd
_refine_ls_weighting_details 'w = 1/[\s^2^(Fo^2^)+(0.0500P)^2^+1.9000P] where P=(Fo^2^+2Fc^2^)/3'
_refine_ls_weighting_scheme calc
_refine_ls_wR_factor_all 0.1195
_refine_ls_wR_factor_obs 0.0963
_reflns_number_observed 5450
_reflns_number_total 9775
_reflns_observed_criterion >2sigma(I)
_cod_data_source_file ab1396.cif
_cod_data_source_block cudmfa
_cod_depositor_comments
;
The following automatic conversions were performed:

'_refine_ls_weighting_scheme' value 'calc w =
1/[\s^2^(Fo^2^)+(0.0500P)^2^+1.9000P] where P=(Fo^2^+2Fc^2^)/3' was
changed to 'calc'. New tag '_refine_ls_weighting_details' was
created. The value of the new tag was set to 'w =
1/[\s^2^(Fo^2^)+(0.0500P)^2^+1.9000P] where P=(Fo^2^+2Fc^2^)/3'.

Automatic conversion script
Id: cif_fix_values 3143 2015-03-26 13:38:13Z robertas 
;
_cod_original_sg_symbol_H-M 'P 21/n'
_cod_database_code 2005960

loop_
_symmetry_equiv_pos_as_xyz
'x, y, z'
'-x+1/2, y+1/2, -z+1/2'
'-x, -y, -z'
'x-1/2, -y-1/2, z-1/2'

loop_
_atom_site_aniso_label
_atom_site_aniso_U_11
_atom_site_aniso_U_12
_atom_site_aniso_U_13
_atom_site_aniso_U_22
_atom_site_aniso_U_23
_atom_site_aniso_U_33
Cu1 0.0103(3) 0.0001(3) 0.0018(3) 0.0155(4) 0.0006(3) 0.0086(3)
Cu2 0.0111(3) 0.0006(3) 0.0018(3) 0.0149(4) 0.0006(3) 0.0089(3)
Cu3 0.0107(3) 0.0004(3) 0.0025(3) 0.0148(4) 0.0007(3) 0.0100(3)
Si1 0.0128(8) 0.0026(7) 0.0035(6) 0.0128(8) 0.0006(7) 0.0111(8)
Si2 0.0151(8) 0.0001(7) 0.0030(6) 0.0132(9) 0.0015(7) 0.0097(8)
Si3 0.0112(7) -0.0006(7) 0.0019(6) 0.0168(9) 0.0009(7) 0.0080(8)
Si4 0.0124(8) -0.0003(7) 0.0018(6) 0.0169(9) 0.0012(7) 0.0081(8)
Si5 0.0111(8) 0.0022(7) 0.0017(6) 0.0177(9) 0.0017(7) 0.0102(8)
Si6 0.0106(7) 0.0023(7) 0.0027(6) 0.0170(9) 0.0003(7) 0.0112(8)
O1 0.016(2) 0.003(2) 0.001(2) 0.016(2) 0.000(2) 0.012(2)
O2 0.015(2) 0.002(2) 0.001(2) 0.017(2) -0.003(2) 0.009(2)
O3 0.014(2) -0.003(2) 0.000(2) 0.016(2) 0.002(2) 0.008(2)
O4 0.014(2) 0.000(2) 0.002(2) 0.023(2) 0.002(2) 0.007(2)
O5 0.013(2) 0.004(2) 0.003(2) 0.020(2) -0.001(2) 0.010(2)
O6 0.014(2) 0.001(2) 0.002(2) 0.014(2) 0.005(2) 0.019(2)
O1M 0.012(2) 0.002(2) 0.004(2) 0.014(2) 0.001(2) 0.013(2)
O2M 0.019(2) 0.003(2) 0.007(2) 0.014(2) 0.001(2) 0.012(2)
O3M 0.015(2) 0.001(2) 0.004(2) 0.015(2) 0.000(2) 0.009(2)
O4M 0.013(2) 0.000(2) 0.004(2) 0.019(2) -0.002(2) 0.012(2)
O5M 0.014(2) 0.001(2) 0.002(2) 0.018(2) 0.004(2) 0.010(2)
O6M 0.009(2) 0.003(2) 0.000(2) 0.018(2) 0.004(2) 0.010(2)
C11 0.020(3) 0.003(3) 0.003(3) 0.020(3) 0.003(3) 0.019(3)
C12 0.046(4) -0.007(3) 0.032(4) 0.028(4) -0.014(4) 0.052(5)
C13 0.079(6) -0.011(4) 0.037(5) 0.019(4) -0.014(4) 0.073(6)
C14 0.065(5) 0.010(4) 0.021(4) 0.030(5) -0.011(4) 0.033(4)
C15 0.062(5) 0.015(4) 0.029(4) 0.041(5) -0.004(4) 0.035(4)
C16 0.036(4) -0.001(3) 0.021(3) 0.028(4) -0.007(3) 0.034(4)
C21 0.017(3) -0.002(3) 0.002(3) 0.017(3) 0.001(3) 0.017(3)
C22 0.049(4) -0.014(3) 0.006(3) 0.028(4) 0.000(3) 0.024(4)
C23 0.057(5) -0.027(4) 0.000(4) 0.044(5) 0.000(4) 0.033(4)
C24 0.037(4) -0.017(3) 0.016(4) 0.034(4) 0.007(4) 0.050(5)
C25 0.038(4) -0.009(3) 0.020(4) 0.040(5) 0.009(4) 0.038(4)
C26 0.039(4) -0.005(3) 0.013(3) 0.025(4) -0.007(3) 0.022(4)
C31 0.018(3) 0.003(3) 0.007(3) 0.020(3) -0.002(3) 0.018(3)
C32 0.020(3) -0.001(3) 0.011(3) 0.039(4) 0.000(3) 0.019(3)
C33 0.021(4) -0.005(3) 0.012(3) 0.057(5) 0.005(4) 0.040(4)
C34 0.036(4) -0.006(4) 0.025(4) 0.060(5) 0.012(4) 0.043(5)
C35 0.053(5) -0.004(4) 0.023(4) 0.052(5) 0.022(4) 0.038(4)
C36 0.027(4) 0.007(3) 0.013(3) 0.050(5) 0.014(4) 0.028(4)
C41 0.022(3) -0.003(3) 0.003(2) 0.014(3) 0.002(3) 0.013(3)
C42 0.026(3) 0.002(3) 0.000(3) 0.034(4) -0.005(3) 0.015(3)
C43 0.038(4) -0.001(4) -0.009(3) 0.046(5) -0.001(4) 0.020(4)
C44 0.058(5) -0.005(4) -0.005(3) 0.043(5) -0.009(3) 0.014(4)
C45 0.054(5) 0.003(4) 0.019(4) 0.038(5) -0.016(4) 0.030(4)
C46 0.027(3) 0.000(3) 0.005(3) 0.030(4) -0.007(3) 0.019(3)
C51 0.015(3) 0.002(2) 0.002(2) 0.020(3) 0.000(3) 0.013(3)
C52 0.018(3) -0.009(3) 0.006(3) 0.058(5) -0.007(3) 0.020(3)
C53 0.029(4) -0.016(4) 0.016(3) 0.053(5) -0.008(4) 0.040(4)
C54 0.019(3) -0.017(3) 0.007(3) 0.043(5) -0.008(4) 0.053(5)
C55 0.031(4) -0.030(5) 0.012(4) 0.088(7) -0.040(5) 0.049(5)
C56 0.030(4) -0.021(4) 0.016(3) 0.066(6) -0.025(4) 0.037(4)
C61 0.010(3) 0.001(3) 0.002(2) 0.032(4) -0.005(3) 0.012(3)
C62 0.022(3) 0.005(3) 0.011(3) 0.026(4) 0.000(3) 0.026(4)
C63 0.025(4) 0.011(3) 0.014(3) 0.040(4) -0.001(4) 0.038(4)
C64 0.019(3) 0.009(3) 0.017(3) 0.058(5) -0.001(4) 0.031(4)
C65 0.025(3) -0.006(3) 0.015(3) 0.031(4) 0.000(4) 0.033(4)
C66 0.020(3) -0.001(3) 0.008(2) 0.027(4) 0.003(3) 0.017(3)
O1S 0.029(2) -0.011(2) 0.001(2) 0.028(3) -0.003(2) 0.016(2)
N1S 0.030(3) -0.020(3) 0.006(2) 0.035(3) -0.016(3) 0.026(3)
C1S 0.032(4) 0.000(3) 0.008(3) 0.024(4) 0.005(3) 0.026(4)
C2S 0.068(6) -0.015(5) -0.010(4) 0.062(6) -0.008(4) 0.027(4)
C3S 0.147(10) -0.099(8) 0.034(6) 0.119(10) -0.038(6) 0.046(6)
O2S 0.022(2) -0.012(2) 0.009(2) 0.030(3) -0.004(2) 0.022(2)
N2S 0.023(3) -0.010(3) 0.005(2) 0.034(3) 0.001(3) 0.024(3)
C4S 0.023(3) 0.000(3) 0.013(3) 0.032(4) 0.006(3) 0.020(3)
C5S 0.031(4) -0.013(4) 0.016(3) 0.053(5) 0.005(4) 0.043(5)
C6S 0.054(5) -0.032(5) 0.008(4) 0.063(6) -0.020(5) 0.046(5)
O3S 0.028(2) -0.008(2) 0.015(2) 0.034(3) -0.008(2) 0.026(3)
N3S 0.038(3) -0.009(3) 0.030(3) 0.046(4) -0.009(3) 0.042(4)
C7S 0.024(3) -0.002(3) 0.012(3) 0.031(4) -0.006(3) 0.027(4)
C8S 0.035(4) -0.015(4) 0.032(4) 0.072(6) -0.003(5) 0.065(6)
C9S 0.067(6) -0.018(5) 0.047(5) 0.081(7) -0.033(6) 0.066(6)
O1SS 0.057(4) -0.021(4) 0.023(3) 0.095(5) -0.011(4) 0.077(5)
N1SS 0.035(4) -0.012(4) 0.008(3) 0.064(5) -0.004(4) 0.046(4)
C1SS 0.053(5) 0.000(4) 0.018(4) 0.044(5) -0.003(4) 0.059(6)
C2SS 0.068(6) -0.005(5) 0.000(5) 0.052(6) -0.001(5) 0.061(6)
C3SS 0.055(6) -0.017(7) 0.032(6) 0.167(12) -0.009(8) 0.088(8)
O2SS 0.066(4) 0.009(3) 0.026(4) 0.046(4) 0.005(3) 0.075(5)
N2SS 0.085(6) 0.001(4) 0.026(4) 0.045(5) 0.006(4) 0.057(5)
C4SS 0.058(6) -0.005(5) 0.027(5) 0.047(6) -0.017(5) 0.073(7)
C5SS 0.184(13) 0.029(8) 0.017(8) 0.066(7) 0.000(6) 0.069(8)
C6SS 0.083(7) -0.007(6) 0.076(8) 0.069(7) 0.015(7) 0.156(11)

loop_
_atom_site_label
_atom_site_occupancy
_atom_site_fract_x
_atom_site_fract_y
_atom_site_fract_z
_atom_site_U_iso_or_equiv
_atom_site_thermal_displace_type
_atom_site_calc_flag
_atom_site_refinement_flags
_atom_site_type_symbol
Cu1 1 0.07945(4) 1.11631(4) 0.59090(3) 0.0118(2) Uani d . Cu
Cu2 1 0.13061(4) 1.05579(4) 0.47895(3) 0.0120(2) Uani d . Cu
Cu3 1 0.05556(4) 0.94037(4) 0.38579(3) 0.0120(2) Uani d . Cu
Si1 1 -0.08229(9) 1.21361(8) 0.52808(8) 0.0124(3) Uani d . Si
Si2 1 0.03013(9) 1.20590(8) 0.44392(8) 0.0129(3) Uani d . Si
Si3 1 0.01784(8) 1.10586(9) 0.32292(8) 0.0123(3) Uani d . Si
Si4 1 -0.11446(9) 0.99630(9) 0.27656(8) 0.0129(3) Uani d . Si
Si5 1 -0.22617(9) 1.00077(9) 0.36180(8) 0.0135(3) Uani d . Si
Si6 1 -0.21426(9) 1.10275(9) 0.48317(8) 0.0132(3) Uani d . Si
O1 1 -0.0435(2) 1.2350(2) 0.4677(2) 0.0156(9) Uani d . O
O2 1 -0.0057(2) 1.1745(2) 0.3637(2) 0.0146(9) Uani d . O
O3 1 -0.0649(2) 1.0695(2) 0.2713(2) 0.0137(9) Uani d . O
O4 1 -0.1925(2) 1.0196(2) 0.2970(2) 0.0151(9) Uani d . O
O5 1 -0.2366(2) 1.0753(2) 0.4015(2) 0.0146(9) Uani d . O
O6 1 -0.1725(2) 1.1825(2) 0.4903(2) 0.0164(9) Uani d . O
O1M 1 -0.0285(2) 1.1532(2) 0.5807(2) 0.0131(8) Uani d . O
O2M 1 0.0768(2) 1.1426(2) 0.4964(2) 0.0147(9) Uani d . O
O3M 1 0.0689(2) 1.0464(2) 0.3783(2) 0.0131(8) Uani d . O
O4M 1 -0.0596(2) 0.9400(2) 0.3330(2) 0.0143(8) Uani d . O
O5M 1 -0.1645(2) 0.9474(2) 0.4178(2) 0.0147(8) Uani d . O
O6M 1 -0.1558(2) 1.0449(2) 0.5354(2) 0.0133(9) Uani d . O
C11 1 -0.0916(3) 1.2993(3) 0.5729(3) 0.0202(14) Uani d . C
C12 1 -0.0483(4) 1.3613(4) 0.5695(4) 0.038(2) Uani d . C
H12A 1 -0.0130(4) 1.3600(4) 0.5428(4) 0.046 Uiso calc R H
C13 1 -0.0551(5) 1.4259(4) 0.6043(4) 0.054(2) Uani d . C
H13A 1 -0.0248(5) 1.4675(4) 0.6010(4) 0.065 Uiso calc R H
C14 1 -0.1057(5) 1.4291(4) 0.6432(4) 0.042(2) Uani d . C
H14A 1 -0.1094(5) 1.4722(4) 0.6681(4) 0.050 Uiso calc R H
C15 1 -0.1503(5) 1.3698(4) 0.6457(4) 0.043(2) Uani d . C
H15A 1 -0.1873(5) 1.3724(4) 0.6706(4) 0.051 Uiso calc R H
C16 1 -0.1428(4) 1.3053(4) 0.6123(3) 0.030(2) Uani d . C
H16A 1 -0.1734(4) 1.2642(4) 0.6165(3) 0.036 Uiso calc R H
C21 1 0.0966(3) 1.2843(3) 0.4457(3) 0.0178(13) Uani d . C
C22 1 0.1331(4) 1.3212(4) 0.5083(3) 0.035(2) Uani d . C
H22A 1 0.1248(4) 1.3053(4) 0.5503(3) 0.042 Uiso calc R H
C23 1 0.1814(4) 1.3812(4) 0.5103(4) 0.048(2) Uani d . C
H23A 1 0.2055(4) 1.4058(4) 0.5537(4) 0.058 Uiso calc R H
C24 1 0.1950(4) 1.4055(4) 0.4509(4) 0.040(2) Uani d . C
H24A 1 0.2271(4) 1.4472(4) 0.4524(4) 0.048 Uiso calc R H
C25 1 0.1612(4) 1.3681(4) 0.3890(4) 0.037(2) Uani d . C
H25A 1 0.1708(4) 1.3834(4) 0.3475(4) 0.044 Uiso calc R H
C26 1 0.1132(4) 1.3082(3) 0.3869(3) 0.028(2) Uani d . C
H26A 1 0.0909(4) 1.2829(3) 0.3437(3) 0.034 Uiso calc R H
C31 1 0.0745(3) 1.1445(3) 0.2685(3) 0.0182(13) Uani d . C
C32 1 0.1571(3) 1.1397(4) 0.2886(3) 0.025(2) Uani d . C
H32A 1 0.1847(3) 1.1126(4) 0.3297(3) 0.030 Uiso calc R H
C33 1 0.2008(4) 1.1725(4) 0.2515(4) 0.038(2) Uani d . C
H33A 1 0.2571(4) 1.1668(4) 0.2665(4) 0.046 Uiso calc R H
C34 1 0.1631(4) 1.2131(4) 0.1933(4) 0.043(2) Uani d . C
H34A 1 0.1928(4) 1.2352(4) 0.1673(4) 0.052 Uiso calc R H
C35 1 0.0823(5) 1.2216(4) 0.1728(4) 0.046(2) Uani d . C
H35A 1 0.0559(5) 1.2511(4) 0.1332(4) 0.055 Uiso calc R H
C36 1 0.0382(4) 1.1874(4) 0.2096(3) 0.034(2) Uani d . C
H36A 1 -0.0181(4) 1.1934(4) 0.1941(3) 0.041 Uiso calc R H
C41 1 -0.1507(3) 0.9534(3) 0.1881(3) 0.0171(13) Uani d . C
C42 1 -0.2280(4) 0.9660(4) 0.1398(3) 0.026(2) Uani d . C
H42A 1 -0.2628(4) 0.9990(4) 0.1516(3) 0.032 Uiso calc R H
C43 1 -0.2534(4) 0.9305(4) 0.0753(3) 0.040(2) Uani d . C
H43A 1 -0.3057(4) 0.9391(4) 0.0437(3) 0.048 Uiso calc R H
C44 1 -0.2046(4) 0.8838(4) 0.0567(3) 0.042(2) Uani d . C
H44A 1 -0.2229(4) 0.8602(4) 0.0122(3) 0.050 Uiso calc R H
C45 1 -0.1279(4) 0.8703(4) 0.1026(4) 0.039(2) Uani d . C
H45A 1 -0.0936(4) 0.8377(4) 0.0896(4) 0.047 Uiso calc R H
C46 1 -0.1022(4) 0.9046(3) 0.1671(3) 0.0263(15) Uani d . C
H46A 1 -0.0499(4) 0.8949(3) 0.1984(3) 0.032 Uiso calc R H
C51 1 -0.3264(3) 0.9580(3) 0.3226(3) 0.0167(13) Uani d . C
C52 1 -0.3798(3) 0.9565(4) 0.3600(3) 0.032(2) Uani d . C
H52A 1 -0.3661(3) 0.9806(4) 0.4042(3) 0.039 Uiso calc R H
C53 1 -0.4525(4) 0.9207(4) 0.3342(4) 0.040(2) Uani d . C
H53A 1 -0.4876(4) 0.9200(4) 0.3611(4) 0.048 Uiso calc R H
C54 1 -0.4742(4) 0.8863(4) 0.2702(4) 0.040(2) Uani d . C
H54A 1 -0.5243(4) 0.8624(4) 0.2521(4) 0.048 Uiso calc R H
C55 1 -0.4224(4) 0.8869(5) 0.2327(4) 0.057(3) Uani d . C
H55A 1 -0.4366(4) 0.8630(5) 0.1884(4) 0.068 Uiso calc R H
C56 1 -0.3487(4) 0.9223(4) 0.2591(4) 0.043(2) Uani d . C
H56A 1 -0.3133(4) 0.9216(4) 0.2325(4) 0.052 Uiso calc R H
C61 1 -0.3095(3) 1.1126(3) 0.5027(3) 0.0185(13) Uani d . C
C62 1 -0.3535(3) 1.1775(3) 0.4876(3) 0.0240(15) Uani d . C
H62A 1 -0.3325(3) 1.2182(3) 0.4706(3) 0.029 Uiso calc R H
C63 1 -0.4272(4) 1.1831(4) 0.4971(4) 0.033(2) Uani d . C
H63A 1 -0.4566(4) 1.2272(4) 0.4862(4) 0.040 Uiso calc R H
C64 1 -0.4573(4) 1.1243(4) 0.5224(3) 0.034(2) Uani d . C
H64A 1 -0.5084(4) 1.1277(4) 0.5278(3) 0.041 Uiso calc R H
C65 1 -0.4145(4) 1.0609(4) 0.5397(3) 0.0284(15) Uani d . C
H65A 1 -0.4350(4) 1.0212(4) 0.5588(3) 0.034 Uiso calc R H
C66 1 -0.3414(3) 1.0551(4) 0.5294(3) 0.0208(13) Uani d . C
H66A 1 -0.3125(3) 1.0108(4) 0.5408(3) 0.025 Uiso calc R H
O1S 1 0.1559(2) 1.2064(2) 0.6481(2) 0.0256(10) Uani d . O
N1S 1 0.2428(3) 1.2538(3) 0.7490(3) 0.0313(13) Uani d . N
C1S 1 0.1893(4) 1.2072(4) 0.7120(3) 0.028(2) Uani d . C
H1SB 1 0.1747(4) 1.1697(4) 0.7379(3) 0.033 Uiso calc R H
C2S 1 0.2795(5) 1.2496(5) 0.8243(4) 0.059(2) Uani d . C
H2SA 1 0.2547(23) 1.2103(20) 0.8427(5) 0.088 Uiso calc R H
H2SB 1 0.2720(29) 1.2959(11) 0.8455(4) 0.088 Uiso calc R H
H2SC 1 0.3367(8) 1.2399(30) 0.8359(4) 0.088 Uiso calc R H
C3S 1 0.2687(7) 1.3119(6) 0.7145(5) 0.103(4) Uani d . C
H3SA 1 0.2389(36) 1.3103(28) 0.6639(8) 0.155 Uiso calc R H
H3SB 1 0.3258(13) 1.3066(25) 0.7220(37) 0.155 Uiso calc R H
H3SC 1 0.2590(46) 1.3585(6) 0.7339(31) 0.155 Uiso calc R H
O2S 1 0.2347(2) 1.1127(2) 0.4662(2) 0.0244(10) Uani d . O
N2S 1 0.3194(3) 1.2066(3) 0.5069(3) 0.0278(13) Uani d . N
C4S 1 0.2675(3) 1.1572(4) 0.5121(3) 0.0237(15) Uani d . C
H4SB 1 0.2547(3) 1.1561(4) 0.5543(3) 0.028 Uiso calc R H
C5S 1 0.3338(4) 1.2165(4) 0.4399(4) 0.041(2) Uani d . C
H5SA 1 0.3530(26) 1.1708(8) 0.4263(12) 0.062 Uiso calc R H
H5SB 1 0.3739(20) 1.2546(18) 0.4450(8) 0.062 Uiso calc R H
H5SC 1 0.2839(7) 1.2308(24) 0.4035(7) 0.062 Uiso calc R H
C6S 1 0.3564(5) 1.2571(5) 0.5639(4) 0.056(2) Uani d . C
H6SA 1 0.3446(26) 1.2420(16) 0.6061(9) 0.084 Uiso calc R H
H6SB 1 0.3351(23) 1.3061(7) 0.5502(11) 0.084 Uiso calc R H
H6SC 1 0.4143(5) 1.2574(21) 0.5739(19) 0.084 Uiso calc R H
O3S 1 0.1082(2) 0.9078(2) 0.3041(2) 0.0275(11) Uani d . O
N3S 1 0.2111(3) 0.9306(3) 0.2639(3) 0.038(2) Uani d . N
C7S 1 0.1685(3) 0.9403(4) 0.3063(3) 0.0265(15) Uani d . C
H7SA 1 0.1871(3) 0.9762(4) 0.3420(3) 0.032 Uiso calc R H
C8S 1 0.2841(4) 0.9712(5) 0.2716(4) 0.054(2) Uani d . C
H8SA 1 0.2934(17) 1.0064(20) 0.3099(18) 0.081 Uiso calc R H
H8SB 1 0.2788(12) 0.9969(23) 0.2276(10) 0.081 Uiso calc R H
H8SC 1 0.3293(6) 0.9374(6) 0.2823(26) 0.081 Uiso calc R H
C9S 1 0.1846(5) 0.8775(5) 0.2056(5) 0.065(3) Uani d . C
H9SA 1 0.1278(10) 0.8667(24) 0.1954(21) 0.098 Uiso calc R H
H9SB 1 0.2157(24) 0.8326(12) 0.2191(12) 0.098 Uiso calc R H
H9SC 1 0.1927(32) 0.8979(13) 0.1635(9) 0.098 Uiso calc R H
O1SS 1 -0.4027(4) 0.8948(4) 0.6641(3) 0.076(2) Uani d . O
N1SS 1 -0.4958(4) 0.8305(4) 0.6952(3) 0.050(2) Uani d . N
C1SS 1 -0.4676(5) 0.8908(5) 0.6762(4) 0.052(2) Uani d . C
H1SA 1 -0.4985(5) 0.9339(5) 0.6713(4) 0.063 Uiso calc R H
C2SS 1 -0.4514(5) 0.7634(5) 0.6998(5) 0.066(3) Uani d . C
H2SD 1 -0.3992(14) 0.7742(6) 0.6955(30) 0.098 Uiso calc R H
H2SE 1 -0.4811(17) 0.7307(13) 0.6617(19) 0.098 Uiso calc R H
H2SF 1 -0.4441(30) 0.7401(16) 0.7453(13) 0.098 Uiso calc R H
C3SS 1 -0.5678(6) 0.8297(7) 0.7127(6) 0.101(4) Uani d . C
H3SD 1 -0.5891(26) 0.8792(10) 0.7097(40) 0.152 Uiso calc R H
H3SE 1 -0.5563(11) 0.8112(41) 0.7607(16) 0.152 Uiso calc R H
H3SF 1 -0.6072(18) 0.7982(35) 0.6796(27) 0.152 Uiso calc R H
O2SS 1 -0.0242(4) 1.1484(3) -0.0268(3) 0.062(2) Uani d . O
N2SS 1 -0.0025(5) 1.0646(4) 0.0615(4) 0.062(2) Uani d . N
C4SS 1 0.0209(5) 1.1134(5) 0.0239(5) 0.058(2) Uani d . C
H4SA 1 0.0766(5) 1.1225(5) 0.0366(5) 0.070 Uiso calc R H
C5SS 1 0.0545(8) 1.0241(6) 0.1180(5) 0.112(5) Uani d . C
H5SE 1 0.1087(9) 1.0409(33) 0.1239(30) 0.168 Uiso calc R H
H5SF 1 0.0502(37) 0.9721(7) 0.1063(21) 0.168 Uiso calc R H
H5SG 1 0.0430(32) 1.0318(38) 0.1619(11) 0.168 Uiso calc R H
C6SS 1 -0.0864(6) 1.0498(6) 0.0477(6) 0.093(4) Uani d . C
H6SF 1 -0.1185(6) 1.0805(30) 0.0088(27) 0.140 Uiso calc R H
H6SG 1 -0.1002(12) 1.0605(39) 0.0900(14) 0.140 Uiso calc R H
H6SD 1 -0.0973(11) 0.9985(11) 0.0350(39) 0.140 Uiso calc R H

loop_
_atom_type_symbol
_atom_type_description
_atom_type_scat_dispersion_real
_atom_type_scat_dispersion_imag
_atom_type_scat_source
C C 0.0033 0.0016 'International Tables Vol C Tables 4.2.6.8 and 6.1.1.4'
H H 0.0000 0.0000 'International Tables Vol C Tables 4.2.6.8 and 6.1.1.4'
N N 0.0061 0.0033 'International Tables Vol C Tables 4.2.6.8 and 6.1.1.4'
O O 0.0106 0.0060 'International Tables Vol C Tables 4.2.6.8 and 6.1.1.4'
Si Si 0.0817 0.0704 'International Tables Vol C Tables 4.2.6.8 and 6.1.1.4'
Cu Cu 0.3201 1.2651 'International Tables Vol C Tables 4.2.6.8 and 6.1.1.4'

loop_
_geom_angle_atom_site_label_1
_geom_angle_atom_site_label_2
_geom_angle_atom_site_label_3
_geom_angle_site_symmetry_1
_geom_angle_site_symmetry_3
_geom_angle
_geom_angle_publ_flag
O2M Cu1 O5M . 3_576 80.31(15) y
O2M Cu1 O4M . 3_576 159.2(2) y
O5M Cu1 O4M 3_576 3_576 95.55(15) y
O2M Cu1 O1M . . 95.93(15) y
O5M Cu1 O1M 3_576 . 160.4(2) y
O4M Cu1 O1M 3_576 . 81.10(15) y
O2M Cu1 O1S . . 97.8(2) y
O5M Cu1 O1S 3_576 . 97.8(2) y
O4M Cu1 O1S 3_576 . 103.0(2) y
O1M Cu1 O1S . . 101.8(2) y
O6M Cu2 O2M 3_576 . 162.6(2) y
O6M Cu2 O5M 3_576 3_576 97.1(2) y
O2M Cu2 O5M . 3_576 80.2(2) y
O6M Cu2 O3M 3_576 . 80.84(15) y
O2M Cu2 O3M . . 96.8(2) y
O5M Cu2 O3M 3_576 . 163.57(15) y
O6M Cu2 O2S 3_576 . 101.0(2) y
O2M Cu2 O2S . . 96.4(2) y
O5M Cu2 O2S 3_576 . 99.28(15) y
O3M Cu2 O2S . . 97.11(15) y
O1M Cu3 O4M 3_576 . 81.6(2) y
O1M Cu3 O6M 3_576 3_576 95.87(15) y
O4M Cu3 O6M . 3_576 159.21(15) y
O1M Cu3 O3M 3_576 . 159.96(15) y
O4M Cu3 O3M . . 95.2(2) y
O6M Cu3 O3M 3_576 . 80.01(15) y
O1M Cu3 O3S 3_576 . 103.2(2) y
O4M Cu3 O3S . . 102.4(2) y
O6M Cu3 O3S 3_576 . 98.3(2) y
O3M Cu3 O3S . . 96.8(2) y
O1M Si1 O1 . . 110.6(2) y
O1M Si1 O6 . . 110.0(2) y
O1 Si1 O6 . . 109.1(2) y
O1M Si1 C11 . . 113.3(2) y
O1 Si1 C11 . . 106.6(2) y
O6 Si1 C11 . . 107.1(2) y
O2M Si2 O1 . . 109.6(2) y
O2M Si2 O2 . . 110.1(2) y
O1 Si2 O2 . . 108.6(2) y
O2M Si2 C21 . . 111.3(2) y
O1 Si2 C21 . . 107.9(2) y
O2 Si2 C21 . . 109.3(2) y
O3M Si3 O2 . . 110.9(2) y
O3M Si3 O3 . . 110.2(2) y
O2 Si3 O3 . . 108.0(2) y
O3M Si3 C31 . . 112.2(2) y
O2 Si3 C31 . . 106.2(2) y
O3 Si3 C31 . . 109.2(2) y
O4M Si4 O4 . . 111.0(2) y
O4M Si4 O3 . . 111.3(2) y
O4 Si4 O3 . . 108.8(2) y
O4M Si4 C41 . . 110.0(2) y
O4 Si4 C41 . . 107.4(2) y
O3 Si4 C41 . . 108.1(2) y
O5M Si5 O5 . . 109.2(2) y
O5M Si5 O4 . . 110.0(2) y
O5 Si5 O4 . . 110.1(2) y
O5M Si5 C51 . . 111.7(2) y
O5 Si5 C51 . . 108.4(2) y
O4 Si5 C51 . . 107.4(2) y
O6M Si6 O6 . . 111.2(2) y
O6M Si6 O5 . . 110.0(2) y
O6 Si6 O5 . . 108.5(2) y
O6M Si6 C61 . . 111.1(2) y
O6 Si6 C61 . . 108.2(2) y
O5 Si6 C61 . . 107.8(2) y
Si2 O1 Si1 . . 136.0(2) y
Si2 O2 Si3 . . 133.6(2) y
Si4 O3 Si3 . . 133.3(2) y
Si4 O4 Si5 . . 135.2(2) y
Si5 O5 Si6 . . 136.3(2) y
Si6 O6 Si1 . . 134.8(2) y
Si1 O1M Cu3 . 3_576 132.0(2) y
Si1 O1M Cu1 . . 130.4(2) y
Cu3 O1M Cu1 3_576 . 90.14(15) y
Si2 O2M Cu1 . . 131.6(2) y
Si2 O2M Cu2 . . 130.6(2) y
Cu1 O2M Cu2 . . 96.8(2) y
Si3 O3M Cu2 . . 130.4(2) y
Si3 O3M Cu3 . . 132.0(2) y
Cu2 O3M Cu3 . . 92.73(15) y
Si4 O4M Cu3 . . 131.3(2) y
Si4 O4M Cu1 . 3_576 131.6(2) y
Cu3 O4M Cu1 . 3_576 90.15(15) y
Si5 O5M Cu2 . 3_576 131.0(2) y
Si5 O5M Cu1 . 3_576 131.5(2) y
Cu2 O5M Cu1 3_576 3_576 95.82(15) y
Si6 O6M Cu2 . 3_576 131.4(2) y
Si6 O6M Cu3 . 3_576 130.5(2) y
Cu2 O6M Cu3 3_576 3_576 93.42(15) y
C12 C11 C16 . . 116.1(6) ?
C12 C11 Si1 . . 122.2(5) ?
C16 C11 Si1 . . 121.7(5) ?
C11 C12 C13 . . 121.8(6) ?
C14 C13 C12 . . 120.1(7) ?
C15 C14 C13 . . 119.1(7) ?
C14 C15 C16 . . 121.0(7) ?
C15 C16 C11 . . 121.8(6) ?
C26 C21 C22 . . 117.0(6) ?
C26 C21 Si2 . . 123.0(5) ?
C22 C21 Si2 . . 119.9(5) ?
C23 C22 C21 . . 120.8(6) ?
C24 C23 C22 . . 121.2(7) ?
C23 C24 C25 . . 118.5(6) ?
C24 C25 C26 . . 120.4(6) ?
C21 C26 C25 . . 122.0(6) ?
C32 C31 C36 . . 115.6(6) ?
C32 C31 Si3 . . 122.0(5) ?
C36 C31 Si3 . . 122.0(5) ?
C33 C32 C31 . . 122.8(6) ?
C34 C33 C32 . . 119.9(6) ?
C33 C34 C35 . . 119.5(7) ?
C34 C35 C36 . . 120.5(7) ?
C31 C36 C35 . . 121.7(6) ?
C46 C41 C42 . . 116.7(5) ?
C46 C41 Si4 . . 120.6(4) ?
C42 C41 Si4 . . 122.7(5) ?
C43 C42 C41 . . 120.5(6) ?
C44 C43 C42 . . 121.1(6) ?
C43 C44 C45 . . 120.1(6) ?
C46 C45 C44 . . 119.4(7) ?
C45 C46 C41 . . 122.1(6) ?
C56 C51 C52 . . 117.1(6) ?
C56 C51 Si5 . . 122.5(5) ?
C52 C51 Si5 . . 120.2(4) ?
C53 C52 C51 . . 121.5(6) ?
C54 C53 C52 . . 120.5(6) ?
C55 C54 C53 . . 118.9(6) ?
C54 C55 C56 . . 120.5(7) ?
C51 C56 C55 . . 121.5(6) ?
C66 C61 C62 . . 117.5(5) ?
C66 C61 Si6 . . 121.4(5) ?
C62 C61 Si6 . . 121.1(5) ?
C63 C62 C61 . . 121.2(6) ?
C64 C63 C62 . . 119.5(6) ?
C65 C64 C63 . . 120.7(6) ?
C64 C65 C66 . . 119.7(6) ?
C65 C66 C61 . . 121.4(6) ?
C1S O1S Cu1 . . 123.9(4) y
C1S N1S C3S . . 120.0(6) ?
C1S N1S C2S . . 123.6(6) ?
C3S N1S C2S . . 116.4(6) ?
O1S C1S N1S . . 127.7(6) ?
C4S O2S Cu2 . . 115.7(4) y
C4S N2S C6S . . 121.3(6) ?
C4S N2S C5S . . 119.8(5) ?
C6S N2S C5S . . 118.5(6) ?
O2S C4S N2S . . 124.6(6) ?
C7S O3S Cu3 . . 114.9(4) y
C7S N3S C8S . . 122.6(6) ?
C7S N3S C9S . . 120.0(6) ?
C8S N3S C9S . . 117.3(6) ?
O3S C7S N3S . . 126.4(6) ?
C1SS N1SS C3SS . . 122.2(8) ?
C1SS N1SS C2SS . . 118.7(7) ?
C3SS N1SS C2SS . . 119.1(8) ?
O1SS C1SS N1SS . . 124.4(8) ?
C4SS N2SS C6SS . . 121.0(8) ?
C4SS N2SS C5SS . . 121.7(9) ?
C6SS N2SS C5SS . . 117.3(9) ?
O2SS C4SS N2SS . . 125.3(8) ?

loop_
_geom_bond_atom_site_label_1
_geom_bond_atom_site_label_2
_geom_bond_site_symmetry_2
_geom_bond_distance
_geom_bond_publ_flag
Cu1 O2M . 1.948(4) y
Cu1 O5M 3_576 1.964(4) y
Cu1 O4M 3_576 1.975(4) y
Cu1 O1M . 1.978(4) y
Cu1 O1S . 2.208(4) y
Cu2 O6M 3_576 1.947(4) y
Cu2 O2M . 1.951(4) y
Cu2 O5M 3_576 1.964(4) y
Cu2 O3M . 1.967(4) y
Cu2 O2S . 2.211(4) y
Cu3 O1M 3_576 1.965(4) y
Cu3 O4M . 1.967(4) y
Cu3 O6M 3_576 1.972(3) y
Cu3 O3M . 1.975(4) y
Cu3 O3S . 2.226(4) y
Si1 O1M . 1.612(4) y
Si1 O1 . 1.631(4) y
Si1 O6 . 1.631(4) y
Si1 C11 . 1.850(6) y
Si2 O2M . 1.605(4) y
Si2 O1 . 1.624(4) y
Si2 O2 . 1.632(4) y
Si2 C21 . 1.856(6) y
Si3 O3M . 1.609(4) y
Si3 O2 . 1.634(4) y
Si3 O3 . 1.636(4) y
Si3 C31 . 1.856(6) y
Si4 O4M . 1.605(4) y
Si4 O4 . 1.627(4) y
Si4 O3 . 1.630(4) y
Si4 C41 . 1.856(6) y
Si5 O5M . 1.618(4) y
Si5 O5 . 1.627(4) y
Si5 O4 . 1.641(4) y
Si5 C51 . 1.864(6) y
Si6 O6M . 1.610(4) y
Si6 O6 . 1.628(4) y
Si6 O5 . 1.639(4) y
Si6 C61 . 1.866(6) y
C11 C12 . 1.390(8) ?
C11 C16 . 1.394(8) ?
C12 C13 . 1.405(9) ?
C13 C14 . 1.373(10) ?
C14 C15 . 1.358(10) ?
C15 C16 . 1.391(9) ?
C21 C26 . 1.382(8) ?
C21 C22 . 1.390(8) ?
C22 C23 . 1.389(9) ?
C23 C24 . 1.372(9) ?
C24 C25 . 1.374(10) ?
C25 C26 . 1.383(9) ?
C31 C32 . 1.388(8) ?
C31 C36 . 1.392(8) ?
C32 C33 . 1.382(8) ?
C33 C34 . 1.363(9) ?
C34 C35 . 1.364(10) ?
C35 C36 . 1.393(9) ?
C41 C46 . 1.402(8) ?
C41 C42 . 1.414(8) ?
C42 C43 . 1.388(9) ?
C43 C44 . 1.358(10) ?
C44 C45 . 1.391(10) ?
C45 C46 . 1.379(8) ?
C51 C56 . 1.374(8) ?
C51 C52 . 1.393(8) ?
C52 C53 . 1.388(9) ?
C53 C54 . 1.373(9) ?
C54 C55 . 1.369(10) ?
C55 C56 . 1.399(9) ?
C61 C66 . 1.390(8) ?
C61 C62 . 1.402(8) ?
C62 C63 . 1.387(8) ?
C63 C64 . 1.375(9) ?
C64 C65 . 1.372(9) ?
C65 C66 . 1.385(8) ?
O1S C1S . 1.226(7) y
N1S C1S . 1.313(8) y
N1S C3S . 1.430(10) n
N1S C2S . 1.440(8) n
O2S C4S . 1.227(7) y
N2S C4S . 1.322(7) y
N2S C6S . 1.453(8) n
N2S C5S . 1.464(8) n
O3S C7S . 1.214(7) y
N3S C7S . 1.325(7) y
N3S C8S . 1.459(8) n
N3S C9S . 1.480(9) n
O1SS C1SS . 1.255(9) y
N1SS C1SS . 1.324(10) y
N1SS C3SS . 1.433(10) n
N1SS C2SS . 1.448(10) n
O2SS C4SS . 1.248(10) y
N2SS C4SS . 1.326(10) y
N2SS C6SS . 1.448(11) n
N2SS C5SS . 1.453(11) n

loop_
_geom_torsion_atom_site_label_1
_geom_torsion_atom_site_label_2
_geom_torsion_atom_site_label_3
_geom_torsion_atom_site_label_4
_geom_torsion_site_symmetry_1
_geom_torsion_site_symmetry_4
_geom_torsion
_geom_torsion_publ_flag
O2M Si2 O1 Si1 . . -3.2(4) y
O2 Si2 O1 Si1 . . 117.1(3) y
C21 Si2 O1 Si1 . . -124.6(4) ?
O1M Si1 O1 Si2 . . 6.6(4) y
O6 Si1 O1 Si2 . . -114.5(3) y
C11 Si1 O1 Si2 . . 130.2(4) ?
O2M Si2 O2 Si3 . . -22.9(4) y
O1 Si2 O2 Si3 . . -142.8(3) y
C21 Si2 O2 Si3 . . 99.7(4) ?
O3M Si3 O2 Si2 . . 20.0(4) y
O3 Si3 O2 Si2 . . 140.8(3) y
C31 Si3 O2 Si2 . . -102.1(4) ?
O4M Si4 O3 Si3 . . -18.2(4) y
O4 Si4 O3 Si3 . . 104.5(3) y
C41 Si4 O3 Si3 . . -139.1(3) ?
O3M Si3 O3 Si4 . . 17.9(4) y
O2 Si3 O3 Si4 . . -103.4(3) y
C31 Si3 O3 Si4 . . 141.5(3) ?
O4M Si4 O4 Si5 . . 1.9(4) y
O3 Si4 O4 Si5 . . -120.9(3) y
C41 Si4 O4 Si5 . . 122.2(4) ?
O5M Si5 O4 Si4 . . 1.1(4) y
O5 Si5 O4 Si4 . . 121.5(3) y
C51 Si5 O4 Si4 . . -120.7(4) ?
O5M Si5 O5 Si6 . . -13.5(4) y
O4 Si5 O5 Si6 . . -134.3(3) y
C51 Si5 O5 Si6 . . 108.5(4) ?
O6M Si6 O5 Si5 . . 11.5(4) y
O6 Si6 O5 Si5 . . 133.3(3) y
C61 Si6 O5 Si5 . . -109.8(4) ?
O6M Si6 O6 Si1 . . 11.4(4) y
O5 Si6 O6 Si1 . . -109.7(3) y
C61 Si6 O6 Si1 . . 133.6(4) ?
O1M Si1 O6 Si6 . . -12.9(4) y
O1 Si1 O6 Si6 . . 108.6(4) y
C11 Si1 O6 Si6 . . -136.4(4) ?
O1 Si1 O1M Cu3 . 3_576 -129.6(3) ?
O6 Si1 O1M Cu3 . 3_576 -9.0(4) y
C11 Si1 O1M Cu3 . 3_576 110.7(3) ?
O1 Si1 O1M Cu1 . . 10.9(3) y
O6 Si1 O1M Cu1 . . 131.5(3) ?
C11 Si1 O1M Cu1 . . -108.8(3) ?
O2M Cu1 O1M Si1 . . -23.0(3) y
O5M Cu1 O1M Si1 3_576 . -100.7(5) ?
O4M Cu1 O1M Si1 3_576 . 177.8(3) ?
O1S Cu1 O1M Si1 . . 76.2(3) ?
O2M Cu1 O1M Cu3 . 3_576 128.77(15) ?
O5M Cu1 O1M Cu3 3_576 3_576 51.1(5) ?
O4M Cu1 O1M Cu3 3_576 3_576 -30.43(14) y
O1S Cu1 O1M Cu3 . 3_576 -131.97(15) ?
O1 Si2 O2M Cu1 . . -19.1(4) y
O2 Si2 O2M Cu1 . . -138.5(3) ?
C21 Si2 O2M Cu1 . . 100.2(3) ?
O1 Si2 O2M Cu2 . . 146.2(3) ?
O2 Si2 O2M Cu2 . . 26.8(4) y
C21 Si2 O2M Cu2 . . -94.5(3) ?
O5M Cu1 O2M Si2 3_576 . -171.4(3) ?
O4M Cu1 O2M Si2 3_576 . 108.6(4) ?
O1M Cu1 O2M Si2 . . 28.1(3) y
O1S Cu1 O2M Si2 . . -74.7(3) ?
O5M Cu1 O2M Cu2 3_576 . 19.8(2) y
O4M Cu1 O2M Cu2 3_576 . -60.2(5) ?
O1M Cu1 O2M Cu2 . . -140.7(2) ?
O1S Cu1 O2M Cu2 . . 116.5(2) ?
O6M Cu2 O2M Si2 3_576 . -106.2(5) ?
O5M Cu2 O2M Si2 3_576 . 171.2(3) ?
O3M Cu2 O2M Si2 . . -25.2(3) y
O2S Cu2 O2M Si2 . . 72.8(3) ?
O6M Cu2 O2M Cu1 3_576 . 62.7(5) ?
O5M Cu2 O2M Cu1 3_576 . -19.85(15) y
O3M Cu2 O2M Cu1 . . 143.8(2) ?
O2S Cu2 O2M Cu1 . . -118.2(2) ?
O2 Si3 O3M Cu2 . . -20.1(3) y
O3 Si3 O3M Cu2 . . -139.6(3) ?
C31 Si3 O3M Cu2 . . 98.5(3) ?
O2 Si3 O3M Cu3 . . 128.1(3) ?
O3 Si3 O3M Cu3 . . 8.6(3) y
C31 Si3 O3M Cu3 . . -113.4(3) ?
O6M Cu2 O3M Si3 3_576 . -176.2(3) ?
O2M Cu2 O3M Si3 . . 21.2(3) y
O5M Cu2 O3M Si3 3_576 . 99.7(6) ?
O2S Cu2 O3M Si3 . . -76.2(3) ?
O6M Cu2 O3M Cu3 3_576 . 26.92(14) y
O2M Cu2 O3M Cu3 . . -135.67(15) ?
O5M Cu2 O3M Cu3 3_576 . -57.1(6) ?
O2S Cu2 O3M Cu3 . . 127.0(2) ?
O1M Cu3 O3M Si3 3_576 . -103.3(5) ?
O4M Cu3 O3M Si3 . . -23.3(3) y
O6M Cu3 O3M Si3 3_576 . 177.1(3) ?
O3S Cu3 O3M Si3 . . 79.9(3) ?
O1M Cu3 O3M Cu2 3_576 . 53.0(5) ?
O4M Cu3 O3M Cu2 . . 132.94(14) ?
O6M Cu3 O3M Cu2 3_576 . -26.62(14) y
O3S Cu3 O3M Cu2 . . -123.9(2) ?
O4 Si4 O4M Cu3 . . -129.4(3) ?
O3 Si4 O4M Cu3 . . -8.0(3) y
C41 Si4 O4M Cu3 . . 111.8(3) ?
O4 Si4 O4M Cu1 . 3_576 12.2(4) y
O3 Si4 O4M Cu1 . 3_576 133.6(3) ?
C41 Si4 O4M Cu1 . 3_576 -106.5(3) ?
O1M Cu3 O4M Si4 3_576 . -177.1(3) ?
O6M Cu3 O4M Si4 3_576 . 98.4(5) ?
O3M Cu3 O4M Si4 . . 22.9(3) y
O3S Cu3 O4M Si4 . . -75.3(3) ?
O1M Cu3 O4M Cu1 3_576 3_576 30.57(14) y
O6M Cu3 O4M Cu1 3_576 3_576 -53.9(5) ?
O3M Cu3 O4M Cu1 . 3_576 -129.49(15) ?
O3S Cu3 O4M Cu1 . 3_576 132.3(2) ?
O5 Si5 O5M Cu2 . 3_576 21.0(3) y
O4 Si5 O5M Cu2 . 3_576 141.9(3) ?
C51 Si5 O5M Cu2 . 3_576 -98.9(3) ?
O5 Si5 O5M Cu1 . 3_576 -140.2(3) ?
O4 Si5 O5M Cu1 . 3_576 -19.3(4) y
C51 Si5 O5M Cu1 . 3_576 99.9(3) ?
O6 Si6 O6M Cu2 . 3_576 -136.7(3) ?
O5 Si6 O6M Cu2 . 3_576 -16.5(3) y
C61 Si6 O6M Cu2 . 3_576 102.7(3) ?
O6 Si6 O6M Cu3 . 3_576 12.2(3) y
O5 Si6 O6M Cu3 . 3_576 132.5(3) ?
C61 Si6 O6M Cu3 . 3_576 -108.3(3) ?
O1M Si1 C11 C12 . . 102.6(6) ?
O1 Si1 C11 C12 . . -19.2(6) ?
O6 Si1 C11 C12 . . -136.0(5) ?
O1M Si1 C11 C16 . . -77.4(5) ?
O1 Si1 C11 C16 . . 160.8(5) ?
O6 Si1 C11 C16 . . 44.0(6) ?
C16 C11 C12 C13 . . 0.7(10) ?
Si1 C11 C12 C13 . . -179.3(6) ?
C11 C12 C13 C14 . . 0.0(12) ?
C12 C13 C14 C15 . . -1.9(12) ?
C13 C14 C15 C16 . . 3.1(12) ?
C14 C15 C16 C11 . . -2.4(11) ?
C12 C11 C16 C15 . . 0.5(10) ?
Si1 C11 C16 C15 . . -179.6(5) ?
O2M Si2 C21 C26 . . 119.7(5) ?
O1 Si2 C21 C26 . . -120.0(5) ?
O2 Si2 C21 C26 . . -2.0(6) ?
O2M Si2 C21 C22 . . -59.6(6) ?
O1 Si2 C21 C22 . . 60.7(6) ?
O2 Si2 C21 C22 . . 178.7(5) ?
C26 C21 C22 C23 . . 2.3(10) ?
Si2 C21 C22 C23 . . -178.3(6) ?
C21 C22 C23 C24 . . -0.4(12) ?
C22 C23 C24 C25 . . -1.5(12) ?
C23 C24 C25 C26 . . 1.3(11) ?
C22 C21 C26 C25 . . -2.5(10) ?
Si2 C21 C26 C25 . . 178.1(5) ?
C24 C25 C26 C21 . . 0.7(11) ?
O3M Si3 C31 C32 . . -18.7(6) ?
O2 Si3 C31 C32 . . 102.5(5) ?
O3 Si3 C31 C32 . . -141.2(5) ?
O3M Si3 C31 C36 . . 168.9(5) ?
O2 Si3 C31 C36 . . -69.8(6) ?
O3 Si3 C31 C36 . . 46.5(6) ?
C36 C31 C32 C33 . . -2.5(10) ?
Si3 C31 C32 C33 . . -175.3(5) ?
C31 C32 C33 C34 . . 1.5(11) ?
C32 C33 C34 C35 . . 0.8(12) ?
C33 C34 C35 C36 . . -2.0(13) ?
C32 C31 C36 C35 . . 1.3(10) ?
Si3 C31 C36 C35 . . 174.1(6) ?
C34 C35 C36 C31 . . 0.9(12) ?
O4M Si4 C41 C46 . . -35.1(5) ?
O4 Si4 C41 C46 . . -156.1(5) ?
O3 Si4 C41 C46 . . 86.7(5) ?
O4M Si4 C41 C42 . . 143.0(5) ?
O4 Si4 C41 C42 . . 22.0(6) ?
O3 Si4 C41 C42 . . -95.3(5) ?
C46 C41 C42 C43 . . 0.5(9) ?
Si4 C41 C42 C43 . . -177.6(5) ?
C41 C42 C43 C44 . . -0.8(11) ?
C42 C43 C44 C45 . . 0.4(12) ?
C43 C44 C45 C46 . . 0.2(12) ?
C44 C45 C46 C41 . . -0.5(11) ?
C42 C41 C46 C45 . . 0.1(9) ?
Si4 C41 C46 C45 . . 178.3(5) ?
O5M Si5 C51 C56 . . -95.9(6) ?
O5 Si5 C51 C56 . . 143.7(6) ?
O4 Si5 C51 C56 . . 24.8(6) ?
O5M Si5 C51 C52 . . 79.1(5) ?
O5 Si5 C51 C52 . . -41.3(6) ?
O4 Si5 C51 C52 . . -160.2(5) ?
C56 C51 C52 C53 . . -0.2(10) ?
Si5 C51 C52 C53 . . -175.5(6) ?
C51 C52 C53 C54 . . -0.8(11) ?
C52 C53 C54 C55 . . 1.0(12) ?
C53 C54 C55 C56 . . -0.3(13) ?
C52 C51 C56 C55 . . 0.9(11) ?
Si5 C51 C56 C55 . . 176.1(6) ?
C54 C55 C56 C51 . . -0.7(13) ?
O6M Si6 C61 C66 . . -30.6(5) ?
O6 Si6 C61 C66 . . -152.8(4) ?
O5 Si6 C61 C66 . . 90.0(5) ?
O6M Si6 C61 C62 . . 152.7(4) ?
O6 Si6 C61 C62 . . 30.4(5) ?
O5 Si6 C61 C62 . . -86.8(5) ?
C66 C61 C62 C63 . . -1.9(9) ?
Si6 C61 C62 C63 . . 175.1(5) ?
C61 C62 C63 C64 . . 0.6(10) ?
C62 C63 C64 C65 . . 1.5(10) ?
C63 C64 C65 C66 . . -2.3(10) ?
C64 C65 C66 C61 . . 1.0(9) ?
C62 C61 C66 C65 . . 1.0(9) ?
Si6 C61 C66 C65 . . -175.9(5) ?
O2M Cu1 O1S C1S . . -164.7(5) ?
O5M Cu1 O1S C1S 3_576 . -83.5(5) ?
O4M Cu1 O1S C1S 3_576 . 14.1(5) ?
O1M Cu1 O1S C1S . . 97.6(5) ?
Cu1 O1S C1S N1S . . 171.1(5) y
C3S N1S C1S O1S . . -0.3(12) y
C2S N1S C1S O1S . . -179.2(7) ?
O6M Cu2 O2S C4S 3_576 . -131.6(4) ?
O2M Cu2 O2S C4S . . 48.7(4) ?
O5M Cu2 O2S C4S 3_576 . -32.5(5) ?
O3M Cu2 O2S C4S . . 146.4(4) ?
Cu2 O2S C4S N2S . . -165.7(5) y
C6S N2S C4S O2S . . -179.4(6) ?
C5S N2S C4S O2S . . 7.6(10) y
O1M Cu3 O3S C7S 3_576 . -136.0(4) ?
O4M Cu3 O3S C7S . . 139.8(4) ?
O6M Cu3 O3S C7S 3_576 . -37.9(5) ?
O3M Cu3 O3S C7S . . 42.9(5) ?
Cu3 O3S C7S N3S . . 179.7(5) y
C8S N3S C7S O3S . . -178.5(7) ?
C9S N3S C7S O3S . . 2.0(11) y
C3SS N1SS C1SS O1SS . . 176.0(8) ?
C2SS N1SS C1SS O1SS . . -2.8(12) y
C6SS N2SS C4SS O2SS . . -2.8(14) y
C5SS N2SS C4SS O2SS . . 177.4(8) ?
